data_1565965
loop_
_publ_author_name
'Wildner, Manfred'
'Zakharov, Boris A.'
'Bogdanov, Nikita E.'
'Talla, Dominik'
'Boldyreva, Elena V.'
'Miletich, Ronald'

_publ_section_title
;
 Crystallography relevant to Mars and Galilean icy moons: crystal behavior
 of kieserite-type monohydrate sulfates at extraterrestrial conditions
 down to 15 K
;
_journal_issue 2
_journal_name_full IUCrJ
_journal_page_first 194
_journal_page_last 203
_journal_paper_doi 10.1107/S2052252521012720
_journal_volume 9
_journal_year 2022
_chemical_formula_sum 'H2 Ni O5 S'
_chemical_formula_weight 172.79
_space_group_crystal_system monoclinic
_space_group_IT_number 15
_space_group_name_Hall '-C 2yc'
_space_group_name_H-M_alt 'C 1 2/c 1'
_atom_sites_solution_hydrogens difmap
_audit_creation_method SHELXL-2017/1
_cell_angle_alpha 90
_cell_angle_beta 117.676(10)
_cell_angle_gamma 90
_cell_formula_units_Z 4
_cell_length_a 6.8176(10)
_cell_length_b 7.6098(10)
_cell_length_c 7.4513(10)
_cell_measurement_temperature 233(2)
_cell_volume 342.35(9)
_computing_structure_refinement 'SHELXL-2017/1 (Sheldrick, 2017)'
_diffrn_ambient_temperature 233(2)
_diffrn_measured_fraction_theta_full 1.000
_diffrn_measured_fraction_theta_max 1.000
_diffrn_radiation_type MoK\a
_diffrn_radiation_wavelength 0.71073
_diffrn_reflns_av_R_equivalents 0.0235
_diffrn_reflns_av_unetI/netI 0.0109
_diffrn_reflns_Laue_measured_fraction_full 1.000
_diffrn_reflns_Laue_measured_fraction_max 1.000
_diffrn_reflns_limit_h_max 12
_diffrn_reflns_limit_h_min -12
_diffrn_reflns_limit_k_max 13
_diffrn_reflns_limit_k_min -13
_diffrn_reflns_limit_l_max 13
_diffrn_reflns_limit_l_min -13
_diffrn_reflns_number 10733
_diffrn_reflns_point_group_measured_fraction_full 1.000
_diffrn_reflns_point_group_measured_fraction_max 1.000
_diffrn_reflns_theta_full 25.242
_diffrn_reflns_theta_max 39.970
_diffrn_reflns_theta_min 4.292
_exptl_absorpt_coefficient_mu 6.152
_exptl_absorpt_correction_T_max 0.7482
_exptl_absorpt_correction_T_min 0.6699
_exptl_absorpt_correction_type multi-scan
_exptl_absorpt_process_details
;
 SADABS 2016/2: Krause, L., Herbst-Irmer, R., Sheldrick G.M. & Stalke D.,
 J. Appl. Cryst. 48 (2015) 3-10
;
_exptl_crystal_density_diffrn 3.352
_exptl_crystal_F_000 344
_refine_diff_density_max 0.853
_refine_diff_density_min -0.683
_refine_diff_density_rms 0.124
_refine_ls_extinction_coef 0.0222(14)
_refine_ls_extinction_expression Fc^*^=kFc[1+0.001xFc^2^\l^3^/sin(2\q)]^-1/4^
_refine_ls_extinction_method 'SHELXL-2017/1 (Sheldrick 2017)'
_refine_ls_goodness_of_fit_ref 1.128
_refine_ls_hydrogen_treatment refall
_refine_ls_matrix_type full
_refine_ls_number_parameters 40
_refine_ls_number_reflns 1064
_refine_ls_number_restraints 0
_refine_ls_restrained_S_all 1.128
_refine_ls_R_factor_all 0.0172
_refine_ls_R_factor_gt 0.0163
_refine_ls_shift/su_max 0.000
_refine_ls_shift/su_mean 0.000
_refine_ls_structure_factor_coef Fsqd
_refine_ls_weighting_details 'w=1/[\s^2^(Fo^2^)+(0.0230P)^2^+0.4000P] where P=(Fo^2^+2Fc^2^)/3'
_refine_ls_weighting_scheme calc
_refine_ls_wR_factor_gt 0.0433
_refine_ls_wR_factor_ref 0.0437
_reflns_Friedel_coverage 0.000
_reflns_number_gt 1033
_reflns_number_total 1064
_reflns_threshold_expression 'I > 2\s(I)'
_cod_data_source_file lt5044.cif
_cod_data_source_block NiSO4H2O_N2_233K
_cod_depositor_comments 'Adding full bibliography for 1565934--1565967.cif.'
_cod_original_sg_symbol_H-M 'C 2/c'
_cod_database_code 1565965
_shelx_shelxl_version_number 2017/1
_shelx_space_group_comment
;
The symmetry employed for this shelxl refinement is uniquely defined
by the following loop, which should always be used as a source of
symmetry information in preference to the above space-group names.
They are only intended as comments.
;

loop_
_space_group_symop_operation_xyz
'x, y, z'
'-x, y, -z+1/2'
'x+1/2, y+1/2, z'
'-x+1/2, y+1/2, -z+1/2'
'-x, -y, -z'
'x, -y, z-1/2'
'-x+1/2, -y+1/2, -z'
'x+1/2, -y+1/2, z-1/2'

loop_
_atom_site_label
_atom_site_type_symbol
_atom_site_fract_x
_atom_site_fract_y
_atom_site_fract_z
_atom_site_U_iso_or_equiv
_atom_site_adp_type
_atom_site_occupancy
_atom_site_site_symmetry_order
_atom_site_calc_flag
_atom_site_refinement_flags_posn
_atom_site_refinement_flags_adp
_atom_site_refinement_flags_occupancy
_atom_site_disorder_assembly
_atom_site_disorder_group
Ni Ni 0.000000 0.500000 0.000000 0.00492(5) Uani 1 2 d S . P . .
S S 0.000000 0.15705(3) 0.250000 0.00453(6) Uani 1 2 d S T P . .
O1 O 0.17277(10) 0.04702(10) 0.40390(10) 0.00962(11) Uani 1 1 d . . . . .
O2 O 0.10392(10) 0.27036(8) 0.15499(10) 0.00809(10) Uani 1 1 d . . . . .
O3 O 0.000000 0.63099(12) 0.250000 0.00704(12) Uani 1 2 d S T P . .
H H 0.109(3) 0.695(3) 0.296(3) 0.018(4) Uiso 1 1 d . . . . .

loop_
_atom_site_aniso_label
_atom_site_aniso_U_11
_atom_site_aniso_U_22
_atom_site_aniso_U_33
_atom_site_aniso_U_23
_atom_site_aniso_U_13
_atom_site_aniso_U_12
Ni 0.00440(7) 0.00540(7) 0.00470(7) 0.00020(3) 0.00190(5) -0.00017(4)
S 0.00342(9) 0.00469(10) 0.00518(9) 0.000 0.00173(7) 0.000
O1 0.0057(2) 0.0114(3) 0.0109(2) 0.00550(19) 0.00316(18) 0.00282(19)
O2 0.0077(2) 0.0077(2) 0.0107(2) 0.00324(17) 0.00581(18) 0.00093(17)
O3 0.0064(3) 0.0078(3) 0.0069(3) 0.000 0.0031(2) 0.000

loop_
_atom_type_symbol
_atom_type_description
_atom_type_scat_dispersion_real
_atom_type_scat_dispersion_imag
_atom_type_scat_source
O O 0.0106 0.0060 'International Tables Vol C Tables 4.2.6.8 and 6.1.1.4'
H H 0.0000 0.0000 'International Tables Vol C Tables 4.2.6.8 and 6.1.1.4'
S S 0.1246 0.1234 'International Tables Vol C Tables 4.2.6.8 and 6.1.1.4'
Ni Ni 0.3393 1.1124 'International Tables Vol C Tables 4.2.6.8 and 6.1.1.4'

loop_
_geom_angle_atom_site_label_1
_geom_angle_atom_site_label_2
_geom_angle_atom_site_label_3
_geom_angle
_geom_angle_site_symmetry_1
_geom_angle_site_symmetry_3
_geom_angle_publ_flag
O2 Ni O2 180.0 . 5_565 ?
O2 Ni O1 94.86(3) . 8_455 ?
O2 Ni O1 85.14(3) 5_565 8_455 ?
O2 Ni O1 85.14(3) . 4 ?
O2 Ni O1 94.86(3) 5_565 4 ?
O1 Ni O1 180.00(4) 8_455 4 ?
O2 Ni O3 92.72(3) . . ?
O2 Ni O3 87.28(3) 5_565 . ?
O1 Ni O3 86.80(2) 8_455 . ?
O1 Ni O3 93.20(2) 4 . ?
O2 Ni O3 87.28(3) . 5_565 ?
O2 Ni O3 92.72(3) 5_565 5_565 ?
O1 Ni O3 93.20(2) 8_455 5_565 ?
O1 Ni O3 86.80(2) 4 5_565 ?
O3 Ni O3 180.0 . 5_565 ?
O2 Ni O2 81.659(15) . 8_455 ?
O2 Ni O2 98.341(15) 5_565 8_455 ?
O1 Ni O2 43.52(2) 8_455 8_455 ?
O1 Ni O2 136.48(2) 4 8_455 ?
O3 Ni O2 128.576(16) . 8_455 ?
O3 Ni O2 51.424(16) 5_565 8_455 ?
O2 Ni O2 98.341(15) . 4 ?
O2 Ni O2 81.658(15) 5_565 4 ?
O1 Ni O2 136.48(2) 8_455 4 ?
O1 Ni O2 43.52(2) 4 4 ?
O3 Ni O2 51.425(16) . 4 ?
O3 Ni O2 128.575(16) 5_565 4 ?
O2 Ni O2 180.0 8_455 4 ?
O2 Ni O2 136.26(2) . 6_565 ?
O2 Ni O2 43.75(2) 5_565 6_565 ?
O1 Ni O2 113.51(2) 8_455 6_565 ?
O1 Ni O2 66.49(2) 4 6_565 ?
O3 Ni O2 120.20(3) . 6_565 ?
O3 Ni O2 59.80(3) 5_565 6_565 ?
O2 Ni O2 96.233(19) 8_455 6_565 ?
O2 Ni O2 83.766(19) 4 6_565 ?
O2 Ni O2 43.74(2) . 2 ?
O2 Ni O2 136.25(2) 5_565 2 ?
O1 Ni O2 66.49(2) 8_455 2 ?
O1 Ni O2 113.51(2) 4 2 ?
O3 Ni O2 59.80(3) . 2 ?
O3 Ni O2 120.20(3) 5_565 2 ?
O2 Ni O2 83.767(19) 8_455 2 ?
O2 Ni O2 96.234(19) 4 2 ?
O2 Ni O2 180.0 6_565 2 ?
O1 S O1 110.33(6) 2 . ?
O1 S O2 110.25(4) 2 . ?
O1 S O2 108.43(4) . . ?
O1 S O2 108.43(4) 2 2 ?
O1 S O2 110.25(4) . 2 ?
O2 S O2 109.14(5) . 2 ?
S O1 Ni 136.69(4) . 4_545 ?
S O1 O2 36.09(2) . . ?
Ni O1 O2 100.71(3) 4_545 . ?
S O1 O1 34.83(3) . 2 ?
Ni O1 O1 139.81(5) 4_545 2 ?
O2 O1 O1 60.60(3) . 2 ?
S O1 O2 35.17(2) . 2 ?
Ni O1 O2 145.27(4) 4_545 2 ?
O2 O1 O2 60.40(3) . 2 ?
O1 O1 O2 59.48(3) 2 2 ?
S O1 O2 128.00(4) . 4_545 ?
Ni O1 O2 47.413(19) 4_545 4_545 ?
O2 O1 O2 110.09(3) . 4_545 ?
O1 O1 O2 102.55(3) 2 4_545 ?
O2 O1 O2 161.84(4) 2 4_545 ?
S O1 O3 170.57(5) . 7_556 ?
Ni O1 O3 47.762(15) 4_545 7_556 ?
O2 O1 O3 145.84(3) . 7_556 ?
O1 O1 O3 150.58(2) 2 7_556 ?
O2 O1 O3 135.55(3) 2 7_556 ?
O2 O1 O3 61.43(2) 4_545 7_556 ?
S O1 O2 115.00(4) . 8_556 ?
Ni O1 O2 42.557(19) 4_545 8_556 ?
O2 O1 O2 86.39(3) . 8_556 ?
O1 O1 O2 146.93(3) 2 8_556 ?
O2 O1 O2 104.09(3) 2 8_556 ?
O2 O1 O2 89.97(3) 4_545 8_556 ?
O3 O1 O2 61.73(3) 7_556 8_556 ?
S O1 O3 92.81(3) . 3_545 ?
Ni O1 O3 44.441(17) 4_545 3_545 ?
O2 O1 O3 57.88(2) . 3_545 ?
O1 O1 O3 101.97(4) 2 3_545 ?
O2 O1 O3 115.73(3) 2 3_545 ?
O2 O1 O3 62.55(3) 4_545 3_545 ?
O3 O1 O3 92.20(2) 7_556 3_545 ?
O2 O1 O3 56.89(2) 8_556 3_545 ?
S O1 O2 127.01(4) . 6_556 ?
Ni O1 O2 95.49(3) 4_545 6_556 ?
O2 O1 O2 162.33(4) . 6_556 ?
O1 O1 O2 102.20(3) 2 6_556 ?
O2 O1 O2 108.66(3) 2 6_556 ?
O2 O1 O2 76.08(3) 4_545 6_556 ?
O3 O1 O2 51.81(2) 7_556 6_556 ?
O2 O1 O2 110.54(3) 8_556 6_556 ?
O3 O1 O2 135.54(3) 3_545 6_556 ?
S O1 O2 112.24(4) . 7_556 ?
Ni O1 O2 78.20(3) 4_545 7_556 ?
O2 O1 O2 108.25(3) . 7_556 ?
O1 O1 O2 139.55(3) 2 7_556 ?
O2 O1 O2 80.89(3) 2 7_556 ?
O2 O1 O2 117.27(3) 4_545 7_556 ?
O3 O1 O2 58.80(2) 7_556 7_556 ?
O2 O1 O2 45.69(2) 8_556 7_556 ?
O3 O1 O2 102.36(3) 3_545 7_556 ?
O2 O1 O2 81.85(2) 6_556 7_556 ?
S O1 O1 89.28(3) . 5_556 ?
Ni O1 O1 133.28(4) 4_545 5_556 ?
O2 O1 O1 123.92(4) . 5_556 ?
O1 O1 O1 80.57(4) 2 5_556 ?
O2 O1 O1 65.47(3) 2 5_556 ?
O2 O1 O1 117.10(4) 4_545 5_556 ?
O3 O1 O1 85.53(3) 7_556 5_556 ?
O2 O1 O1 120.84(4) 8_556 5_556 ?
O3 O1 O1 177.46(3) 3_545 5_556 ?
O2 O1 O1 43.19(2) 6_556 5_556 ?
O2 O1 O1 75.49(3) 7_556 5_556 ?
S O2 Ni 130.66(4) . . ?
S O2 O1 35.48(2) . . ?
Ni O2 O1 160.26(4) . . ?
S O2 O1 34.58(2) . 2 ?
Ni O2 O1 117.63(3) . 2 ?
O1 O2 O1 59.92(4) . 2 ?
S O2 O2 35.43(3) . 2 ?
Ni O2 O2 100.83(2) . 2 ?
O1 O2 O2 60.35(3) . 2 ?
O1 O2 O2 59.25(2) 2 2 ?
S O2 O3 106.85(4) . 3_545 ?
Ni O2 O3 122.31(3) . 3_545 ?
O1 O2 O3 72.71(3) . 3_545 ?
O1 O2 O3 112.05(4) 2 3_545 ?
O2 O2 O3 129.65(4) 2 3_545 ?
S O2 O1 160.23(4) . 4 ?
Ni O2 O1 47.45(2) . 4 ?
O1 O2 O1 137.96(3) . 4 ?
O1 O2 O1 161.84(4) 2 4 ?
O2 O2 O1 127.61(2) 2 4 ?
O3 O2 O1 77.29(3) 3_545 4 ?
S O2 O3 135.62(4) . 5_565 ?
Ni O2 O3 47.53(2) . 5_565 ?
O1 O2 O3 150.01(4) . 5_565 ?
O1 O2 O3 101.68(3) 2 5_565 ?
O2 O2 O3 133.67(4) 2 5_565 ?
O3 O2 O3 96.21(2) 3_545 5_565 ?
O1 O2 O3 60.99(2) 4 5_565 ?
S O2 O1 91.15(3) . 8_455 ?
Ni O2 O1 42.585(18) . 8_455 ?
O1 O2 O1 126.55(4) . 8_455 ?
O1 O2 O1 75.91(3) 2 8_455 ?
O2 O2 O1 72.21(3) 2 8_455 ?
O3 O2 O1 158.08(3) 3_545 8_455 ?
O1 O2 O1 90.03(3) 4 8_455 ?
O3 O2 O1 61.89(2) 5_565 8_455 ?
S O2 O3 101.60(3) . . ?
Ni O2 O3 44.704(16) . . ?
O1 O2 O3 116.68(3) . . ?
O1 O2 O3 115.79(3) 2 . ?
O2 O2 O3 66.172(14) 2 . ?
O3 O2 O3 128.38(3) 3_545 . ?
O1 O2 O3 63.02(2) 4 . ?
O3 O2 O3 92.23(2) 5_565 . ?
O1 O2 O3 56.765(18) 8_455 . ?
S O2 O1 94.12(3) . 6 ?
Ni O2 O1 114.91(3) . 6 ?
O1 O2 O1 83.61(2) . 6 ?
O1 O2 O1 71.34(3) 2 6 ?
O2 O2 O1 128.45(2) 2 6 ?
O3 O2 O1 56.92(2) 3_545 6 ?
O1 O2 O1 103.92(3) 4 6 ?
O3 O2 O1 67.39(3) 5_565 6 ?
O1 O2 O1 110.54(3) 8_455 6 ?
O3 O2 O1 159.60(3) . 6 ?
S O2 O1 82.44(3) . 7_556 ?
Ni O2 O1 94.79(3) . 7_556 ?
O1 O2 O1 71.75(3) . 7_556 ?
O1 O2 O1 116.49(3) 2 7_556 ?
O2 O2 O1 62.10(3) 2 7_556 ?
O3 O2 O1 87.73(2) 3_545 7_556 ?
O1 O2 O1 78.38(2) 4 7_556 ?
O3 O2 O1 136.90(3) 5_565 7_556 ?
O1 O2 O1 107.37(3) 8_455 7_556 ?
O3 O2 O1 54.327(17) . 7_556 ?
O1 O2 O1 142.00(3) 6 7_556 ?
Ni O3 Ni 123.70(4) . 2 ?
Ni O3 O2 111.559(18) . 3_455 ?
Ni O3 O2 90.401(16) 2 3_455 ?
Ni O3 O2 90.401(16) . 4 ?
Ni O3 O2 111.560(18) 2 4 ?
O2 O3 O2 133.24(5) 3_455 4 ?
Ni O3 O1 45.437(17) . 8_455 ?
Ni O3 O1 104.66(3) 2 8_455 ?
O2 O3 O1 71.27(2) 3_455 8_455 ?
O2 O3 O1 134.30(2) 4 8_455 ?
Ni O3 O1 104.66(3) . 7_556 ?
Ni O3 O1 45.437(17) 2 7_556 ?
O2 O3 O1 134.31(2) 3_455 7_556 ?
O2 O3 O1 71.27(2) 4 7_556 ?
O1 O3 O1 123.23(4) 8_455 7_556 ?
Ni O3 O2 162.24(3) . 6_566 ?
Ni O3 O2 45.191(15) 2 6_566 ?
O2 O3 O2 84.26(2) 3_455 6_566 ?
O2 O3 O2 83.78(2) 4 6_566 ?
O1 O3 O2 141.78(2) 8_455 6_566 ?
O1 O3 O2 57.58(2) 7_556 6_566 ?
Ni O3 O2 45.191(15) . 5_565 ?
Ni O3 O2 162.24(3) 2 5_565 ?
O2 O3 O2 83.78(2) 3_455 5_565 ?
O2 O3 O2 84.26(2) 4 5_565 ?
O1 O3 O2 57.58(2) 8_455 5_565 ?
O1 O3 O2 141.78(2) 7_556 5_565 ?
O2 O3 O2 149.57(4) 6_566 5_565 ?
Ni O3 O2 42.58(2) . . ?
Ni O3 O2 82.71(3) 2 . ?
O2 O3 O2 128.38(3) 3_455 . ?
O2 O3 O2 96.041(17) 4 . ?
O1 O3 O2 61.51(2) 8_455 . ?
O1 O3 O2 66.87(3) 7_556 . ?
O2 O3 O2 121.26(3) 6_566 . ?
O2 O3 O2 87.77(2) 5_565 . ?
Ni O3 O2 82.71(3) . 2 ?
Ni O3 O2 42.578(19) 2 2 ?
O2 O3 O2 96.040(18) 3_455 2 ?
O2 O3 O2 128.38(3) 4 2 ?
O1 O3 O2 66.87(3) 8_455 2 ?
O1 O3 O2 61.51(2) 7_556 2 ?
O2 O3 O2 87.77(2) 6_566 2 ?
O2 O3 O2 121.26(3) 5_565 2 ?
O2 O3 O2 47.66(3) . 2 ?
Ni O3 O1 122.60(3) . 3_455 ?
Ni O3 O1 42.361(14) 2 3_455 ?
O2 O3 O1 49.402(19) 3_455 3_455 ?
O2 O3 O1 144.99(2) 4 3_455 ?
O1 O3 O1 80.60(2) 8_455 3_455 ?
O1 O3 O1 87.80(2) 7_556 3_455 ?
O2 O3 O1 61.22(2) 6_566 3_455 ?
O2 O3 O1 126.35(2) 5_565 3_455 ?
O2 O3 O1 101.16(3) . 3_455 ?
O2 O3 O1 54.44(2) 2 3_455 ?
Ni O3 O1 42.361(14) . 4 ?
Ni O3 O1 122.60(3) 2 4 ?
O2 O3 O1 144.99(2) 3_455 4 ?
O2 O3 O1 49.402(19) 4 4 ?
O1 O3 O1 87.80(2) 8_455 4 ?
O1 O3 O1 80.60(2) 7_556 4 ?
O2 O3 O1 126.35(2) 6_566 4 ?
O2 O3 O1 61.22(2) 5_565 4 ?
O2 O3 O1 54.44(2) . 4 ?
O2 O3 O1 101.16(3) 2 4 ?
O1 O3 O1 155.51(4) 3_455 4 ?
Ni O3 H 106.0(14) . . ?
Ni O3 H 106.8(14) 2 . ?
O2 O3 H 118.8(14) 3_455 . ?
O2 O3 H 17.1(14) 4 . ?
O1 O3 H 146.7(14) 8_455 . ?
O1 O3 H 74.5(14) 7_556 . ?
O2 O3 H 71.0(14) 6_566 . ?
O2 O3 H 90.7(14) 5_565 . ?
O2 O3 H 112.1(14) . . ?
O2 O3 H 135.8(14) 2 . ?
O1 O3 H 131.1(14) 3_455 . ?
O1 O3 H 66.2(14) 4 . ?
Ni O3 H 106.8(14) . 2 ?
Ni O3 H 106.0(14) 2 2 ?
O2 O3 H 17.1(14) 3_455 2 ?
O2 O3 H 118.8(14) 4 2 ?
O1 O3 H 74.5(14) 8_455 2 ?
O1 O3 H 146.7(14) 7_556 2 ?
O2 O3 H 90.7(14) 6_566 2 ?
O2 O3 H 71.0(14) 5_565 2 ?
O2 O3 H 135.8(14) . 2 ?
O2 O3 H 112.1(14) 2 2 ?
O1 O3 H 66.2(14) 3_455 2 ?
O1 O3 H 131.1(14) 4 2 ?
H O3 H 107(3) . 2 ?

loop_
_geom_bond_atom_site_label_1
_geom_bond_atom_site_label_2
_geom_bond_distance
_geom_bond_site_symmetry_2
_geom_bond_publ_flag
Ni O2 2.0321(7) . ?
Ni O2 2.0321(7) 5_565 ?
Ni O1 2.0332(7) 8_455 ?
Ni O1 2.0332(7) 4 ?
Ni O3 2.1127(5) . ?
Ni O3 2.1128(5) 5_565 ?
Ni O2 3.4183(7) 8_455 ?
Ni O2 3.4183(7) 4 ?
Ni O2 3.4433(7) 6_565 ?
Ni O2 3.4433(7) 2 ?
S O1 1.4659(7) 2 ?
S O1 1.4659(7) . ?
S O2 1.4874(6) . ?
S O2 1.4875(6) 2 ?
O1 O2 2.3958(9) . ?
O1 O1 2.4064(13) 2 ?
O1 O2 2.4229(9) 2 ?
O1 O2 2.7502(10) 4_545 ?
O1 O3 2.8492(8) 7_556 ?
O1 O2 2.9939(10) 8_556 ?
O1 O3 3.0128(8) 3_545 ?
O1 O2 3.2202(10) 6_556 ?
O1 O2 3.2255(11) 7_556 ?
O1 O1 3.3536(14) 5_556 ?
O2 O2 2.4241(13) 2 ?
O2 O3 2.6724(8) 3_545 ?
O2 O3 2.8612(8) 5_565 ?
O2 O3 3.0000(11) . ?
O3 H 0.820(19) . ?
O3 H 0.820(19) 2 ?

loop_
_geom_hbond_atom_site_label_D
_geom_hbond_atom_site_label_H
_geom_hbond_atom_site_label_A
_geom_hbond_distance_DH
_geom_hbond_distance_HA
_geom_hbond_distance_DA
_geom_hbond_angle_DHA
_geom_hbond_site_symmetry_A
_geom_hbond_publ_flag
O3 H O2 0.820(19) 1.904(19) 2.6725(8) 155.7(19) 4 yes
